data_7209385
loop_
_publ_author_name
'Kal'ichak, Ya.M.'
'Hoffmann, R.D.'
'Poettgen, R.'
'Zaremba, V.I.'

_publ_section_title
;
 New indides Eu Au In2, Eu Pd In4, Gd Rh In2, Yb Rh In4, and Yb Pd In4
;
_journal_name_full
;
Zeitschrift fuer Naturforschung, Teil B. Anorganische Chemie, Organische
 Chemie (42,1987-)
;
_journal_page_first 834
_journal_page_last 840
_journal_volume 55
_journal_year 2000
_chemical_formula_sum 'Au Eu In2'
_chemical_name_systematic 'Eu Au In2'
_space_group_IT_number 63
_symmetry_space_group_name_Hall '-C 2c 2'
_symmetry_space_group_name_H-M 'C m c m'
_cell_angle_alpha 90
_cell_angle_beta 90
_cell_angle_gamma 90
_cell_formula_units_Z 4
_cell_length_a 4.681
_cell_length_b 11.055
_cell_length_c 7.535
_cell_volume 389.925
_citation_journal_id_ASTM ZNBSEN
_cod_data_source_file gold_184.cif
_cod_data_source_block Au1Eu1In2
_cod_original_cell_volume 389.9246
_cod_original_formula_sum 'Au1 Eu1 In2'
_cod_database_code 7209385

loop_
_symmetry_equiv_pos_as_xyz
x,y,z
-x,-y,z+1/2
x,-y,-z
-x,y,-z+1/2
-x,-y,-z
x,y,-z-1/2
-x,y,z
x,-y,z-1/2
x+1/2,y+1/2,z
-x+1/2,-y+1/2,z+1/2
x+1/2,-y+1/2,-z
-x+1/2,y+1/2,-z+1/2
-x+1/2,-y+1/2,-z
x+1/2,y+1/2,-z-1/2
-x+1/2,y+1/2,z
x+1/2,-y+1/2,z-1/2

loop_
_atom_site_label
_atom_site_type_symbol
_atom_site_fract_x
_atom_site_fract_y
_atom_site_fract_z
_atom_site_occupancy
_atom_site_U_iso_or_equiv
In1 In 0 0.36364 0.05237 1 0.0
Au1 Au 0 0.78946 0.25 1 0.0
Eu1 Eu 0 0.07593 0.25 1 0.0
